data_7029268
loop_
_publ_author_name
'Ghalib, Mohammed'
'K\"oncz\"ol, L\'aszl\'o'
'Nyul\'aszi, L\'aszl\'o'
'Jones, Peter G.'
'Palm, Gottfried J.'
'Heinicke, Joachim W.'

_publ_section_title
;
 Impact of high \p-density on the coordination properties of \p-excess
 aromatic neutral \s2P ligands--P(\p)-donor bonds to Ag+ and HgCl2.
;
_journal_issue 1
_journal_name_full 'Dalton transactions (Cambridge, England : 2003)'
_journal_page_first 51
_journal_page_last 54
_journal_paper_doi 10.1039/c3dt52909f
_journal_volume 43
_journal_year 2014
_chemical_formula_sum 'C26 H21 Cl2 Hg N P2'
_chemical_formula_weight 680.87
_chemical_name_systematic
;
 ?
;
_space_group_IT_number 14
_symmetry_cell_setting monoclinic
_symmetry_space_group_name_Hall '-P 2ybc'
_symmetry_space_group_name_H-M 'P 1 21/c 1'
_atom_sites_solution_hydrogens geom
_atom_sites_solution_primary direct
_atom_sites_solution_secondary difmap
_audit_creation_method SHELXL-97
_cell_angle_alpha 90.00
_cell_angle_beta 94.243(4)
_cell_angle_gamma 90.00
_cell_formula_units_Z 4
_cell_length_a 9.3339(3)
_cell_length_b 28.7742(9)
_cell_length_c 9.6247(3)
_cell_measurement_reflns_used 23313
_cell_measurement_temperature 100(2)
_cell_measurement_theta_max 30.8396
_cell_measurement_theta_min 2.1835
_cell_volume 2577.87(14)
_computing_cell_refinement
;
CrysAlisPro, Oxford Diffraction Ltd.,
Version 1.171.35.15 (release 03-08-2011 CrysAlis171 .NET)
(compiled Aug  3 2011,13:03:54)
;
_computing_data_collection
;
CrysAlisPro, Oxford Diffraction Ltd.,
Version 1.171.35.15 (release 03-08-2011 CrysAlis171 .NET)
(compiled Aug  3 2011,13:03:54)
;
_computing_data_reduction
;
CrysAlisPro, Oxford Diffraction Ltd.,
Version 1.171.35.15 (release 03-08-2011 CrysAlis171 .NET)
(compiled Aug  3 2011,13:03:54)
;
_computing_molecular_graphics 'Siemens XP'
_computing_publication_material SHELXL-97
_computing_structure_refinement 'SHELXL-97 (Sheldrick, 1997)'
_computing_structure_solution 'SHELXS-97 (Sheldrick, 1990)'
_diffrn_ambient_temperature 100(2)
_diffrn_detector_area_resol_mean 16.1419
_diffrn_measured_fraction_theta_full 0.993
_diffrn_measured_fraction_theta_max 0.993
_diffrn_measurement_device_type 'Oxford Diffraction Xcalibur, Eos'
_diffrn_measurement_method \w-scan
_diffrn_radiation_monochromator graphite
_diffrn_radiation_source 'Enhance (Mo) X-ray Source'
_diffrn_radiation_type MoK\a
_diffrn_radiation_wavelength 0.71073
_diffrn_reflns_av_R_equivalents 0.0520
_diffrn_reflns_av_sigmaI/netI 0.0262
_diffrn_reflns_limit_h_max 13
_diffrn_reflns_limit_h_min -12
_diffrn_reflns_limit_k_max 40
_diffrn_reflns_limit_k_min -40
_diffrn_reflns_limit_l_max 13
_diffrn_reflns_limit_l_min -13
_diffrn_reflns_number 96745
_diffrn_reflns_theta_full 30.03
_diffrn_reflns_theta_max 30.03
_diffrn_reflns_theta_min 2.19
_exptl_absorpt_coefficient_mu 6.316
_exptl_absorpt_correction_T_max 1.00000
_exptl_absorpt_correction_T_min 0.59323
_exptl_absorpt_correction_type multi-scan
_exptl_absorpt_process_details
;
CrysAlisPro, Oxford Diffraction Ltd.,
Version 1.171.35.15 (release 03-08-2011 CrysAlis171 .NET)
(compiled Aug  3 2011,13:03:54)
;
_exptl_crystal_colour 'pale yellow'
_exptl_crystal_density_diffrn 1.754
_exptl_crystal_density_meas ?
_exptl_crystal_density_method 'not measured'
_exptl_crystal_description tablet
_exptl_crystal_F_000 1312
_exptl_crystal_size_max 0.20
_exptl_crystal_size_mid 0.15
_exptl_crystal_size_min 0.05
_refine_diff_density_max 0.768
_refine_diff_density_min -0.915
_refine_diff_density_rms 0.111
_refine_ls_extinction_method none
_refine_ls_goodness_of_fit_ref 1.127
_refine_ls_hydrogen_treatment mixed
_refine_ls_matrix_type full
_refine_ls_number_parameters 294
_refine_ls_number_reflns 7494
_refine_ls_number_restraints 0
_refine_ls_restrained_S_all 1.127
_refine_ls_R_factor_all 0.0333
_refine_ls_R_factor_gt 0.0255
_refine_ls_shift/su_max 0.003
_refine_ls_shift/su_mean 0.000
_refine_ls_structure_factor_coef Fsqd
_refine_ls_weighting_details 'calc w=1/[\s^2^(Fo^2^)+(0.0113P)^2^+3.0617P] where P=(Fo^2^+2Fc^2^)/3'
_refine_ls_weighting_scheme calc
_refine_ls_wR_factor_gt 0.0426
_refine_ls_wR_factor_ref 0.0442
_reflns_number_gt 6659
_reflns_number_total 7494
_reflns_threshold_expression >2sigma(I)
_cod_data_source_file c3dt52909f.txt
_cod_data_source_block grehg
_cod_depositor_comments
;
The following automatic conversions were performed:

'_exptl_crystal_density_meas' value 'not measured' was changed to '?'
- the value is perceived as not measured.

Automatic conversion script
Id: cif_fix_values 3008 2015-01-20 13:52:24Z robertas 
;
_cod_original_sg_symbol_H-M 'P 21/c'
_cod_database_code 7029268

loop_
_symmetry_equiv_pos_as_xyz
'x, y, z'
'-x, y+1/2, -z+1/2'
'-x, -y, -z'
'x, -y-1/2, z-1/2'

loop_
_atom_site_label
_atom_site_type_symbol
_atom_site_fract_x
_atom_site_fract_y
_atom_site_fract_z
_atom_site_U_iso_or_equiv
_atom_site_adp_type
_atom_site_occupancy
_atom_site_symmetry_multiplicity
_atom_site_calc_flag
_atom_site_refinement_flags
Hg Hg 0.238764(10) 0.131387(3) 0.363217(10) 0.01631(3) Uani 1 1 d .
Cl1 Cl 0.11638(6) 0.10420(2) 0.56217(6) 0.01804(12) Uani 1 1 d .
Cl2 Cl 0.35580(7) 0.20702(2) 0.41938(7) 0.02122(13) Uani 1 1 d .
P1 P 0.35836(6) 0.08127(2) 0.20176(6) 0.01252(12) Uani 1 1 d .
N1 N 0.1582(2) 0.21539(7) 0.0564(2) 0.0165(4) Uani 1 1 d .
H01 H 0.216(3) 0.2323(10) 0.020(3) 0.013(7) Uiso 1 1 d .
C2 C 0.1721(3) 0.16891(8) 0.0598(3) 0.0150(5) Uani 1 1 d .
P3 P 0.03639(7) 0.14196(2) 0.15056(7) 0.01580(13) Uani 1 1 d .
C3A C -0.0285(3) 0.19812(8) 0.1940(3) 0.0164(5) Uani 1 1 d .
C4 C -0.1384(3) 0.21147(9) 0.2777(3) 0.0195(5) Uani 1 1 d .
H4 H -0.1924 0.1883 0.3211 0.023 Uiso 1 1 calc R
C5 C -0.1692(3) 0.25796(9) 0.2978(3) 0.0212(5) Uani 1 1 d .
C6 C -0.0906(3) 0.29193(9) 0.2296(3) 0.0234(6) Uani 1 1 d .
H6 H -0.1129 0.3238 0.2417 0.028 Uiso 1 1 calc R
C7 C 0.0178(3) 0.28013(9) 0.1456(3) 0.0210(5) Uani 1 1 d .
H7 H 0.0693 0.3033 0.0998 0.025 Uiso 1 1 calc R
C7A C 0.0490(3) 0.23317(8) 0.1303(3) 0.0168(5) Uani 1 1 d .
C8 C -0.2846(3) 0.27213(10) 0.3915(3) 0.0290(7) Uani 1 1 d .
H8A H -0.3793 0.2659 0.3444 0.044 Uiso 1 1 calc R
H8B H -0.2758 0.3054 0.4124 0.044 Uiso 1 1 calc R
H8C H -0.2735 0.2543 0.4784 0.044 Uiso 1 1 calc R
C11 C 0.3746(3) 0.10984(8) 0.0353(2) 0.0143(5) Uani 1 1 d .
C12 C 0.2880(3) 0.14733(8) -0.0157(3) 0.0145(5) Uani 1 1 d .
C13 C 0.3150(3) 0.16650(9) -0.1454(3) 0.0201(5) Uani 1 1 d .
H13 H 0.2586 0.1920 -0.1803 0.024 Uiso 1 1 calc R
C14 C 0.4217(3) 0.14931(9) -0.2235(3) 0.0216(5) Uani 1 1 d .
H14 H 0.4362 0.1625 -0.3119 0.026 Uiso 1 1 calc R
C15 C 0.5074(3) 0.11288(9) -0.1726(3) 0.0204(5) Uani 1 1 d .
H15 H 0.5814 0.1012 -0.2256 0.024 Uiso 1 1 calc R
C16 C 0.4848(3) 0.09361(9) -0.0441(3) 0.0182(5) Uani 1 1 d .
H16 H 0.5448 0.0690 -0.0091 0.022 Uiso 1 1 calc R
C21 C 0.2554(2) 0.02870(8) 0.1679(2) 0.0139(5) Uani 1 1 d .
C22 C 0.2064(3) 0.00504(9) 0.2815(3) 0.0222(6) Uani 1 1 d .
H22 H 0.2223 0.0176 0.3726 0.027 Uiso 1 1 calc R
C23 C 0.1342(3) -0.03690(10) 0.2618(3) 0.0260(6) Uani 1 1 d .
H23 H 0.1020 -0.0532 0.3395 0.031 Uiso 1 1 calc R
C24 C 0.1092(3) -0.05493(9) 0.1293(3) 0.0203(5) Uani 1 1 d .
H24 H 0.0597 -0.0836 0.1160 0.024 Uiso 1 1 calc R
C25 C 0.1561(3) -0.03143(9) 0.0159(3) 0.0214(5) Uani 1 1 d .
H25 H 0.1385 -0.0439 -0.0752 0.026 Uiso 1 1 calc R
C26 C 0.2287(3) 0.01034(9) 0.0352(3) 0.0178(5) Uani 1 1 d .
H26 H 0.2605 0.0265 -0.0430 0.021 Uiso 1 1 calc R
C31 C 0.5372(3) 0.06299(8) 0.2645(3) 0.0150(5) Uani 1 1 d .
C32 C 0.6334(3) 0.09720(9) 0.3167(3) 0.0211(5) Uani 1 1 d .
H32 H 0.6048 0.1289 0.3167 0.025 Uiso 1 1 calc R
C33 C 0.7706(3) 0.08469(10) 0.3684(3) 0.0237(6) Uani 1 1 d .
H33 H 0.8364 0.1079 0.4030 0.028 Uiso 1 1 calc R
C34 C 0.8116(3) 0.03837(10) 0.3697(3) 0.0229(6) Uani 1 1 d .
H34 H 0.9060 0.0300 0.4045 0.028 Uiso 1 1 calc R
C35 C 0.7162(3) 0.00435(10) 0.3208(3) 0.0230(6) Uani 1 1 d .
H35 H 0.7447 -0.0274 0.3231 0.028 Uiso 1 1 calc R
C36 C 0.5788(3) 0.01652(9) 0.2683(3) 0.0182(5) Uani 1 1 d .
H36 H 0.5132 -0.0069 0.2349 0.022 Uiso 1 1 calc R

loop_
_atom_site_aniso_label
_atom_site_aniso_U_11
_atom_site_aniso_U_22
_atom_site_aniso_U_33
_atom_site_aniso_U_23
_atom_site_aniso_U_13
_atom_site_aniso_U_12
Hg 0.01934(5) 0.01345(5) 0.01601(5) -0.00207(4) 0.00045(3) 0.00178(4)
Cl1 0.0183(3) 0.0143(3) 0.0216(3) 0.0012(2) 0.0024(2) -0.0010(2)
Cl2 0.0217(3) 0.0140(3) 0.0285(3) -0.0038(2) 0.0052(2) -0.0028(2)
P1 0.0133(3) 0.0096(3) 0.0145(3) -0.0003(2) 0.0001(2) 0.0004(2)
N1 0.0163(11) 0.0119(10) 0.0209(11) 0.0042(8) -0.0011(8) -0.0012(8)
C2 0.0169(12) 0.0132(12) 0.0140(12) 0.0002(9) -0.0042(9) -0.0004(9)
P3 0.0150(3) 0.0110(3) 0.0209(3) 0.0011(2) -0.0018(2) -0.0012(2)
C3A 0.0143(12) 0.0128(12) 0.0212(13) 0.0017(9) -0.0053(9) -0.0008(9)
C4 0.0164(12) 0.0165(13) 0.0254(14) 0.0022(10) -0.0007(10) -0.0004(10)
C5 0.0144(12) 0.0214(14) 0.0273(14) -0.0011(11) -0.0024(10) 0.0034(10)
C6 0.0230(14) 0.0131(13) 0.0334(16) -0.0014(11) -0.0035(11) 0.0034(10)
C7 0.0206(13) 0.0144(13) 0.0276(15) 0.0020(10) -0.0014(11) -0.0010(10)
C7A 0.0137(12) 0.0138(12) 0.0221(13) 0.0007(9) -0.0035(9) 0.0006(9)
C8 0.0227(15) 0.0249(15) 0.0395(18) -0.0021(12) 0.0023(12) 0.0061(11)
C11 0.0164(12) 0.0127(12) 0.0136(11) 0.0000(9) -0.0007(9) -0.0040(9)
C12 0.0160(12) 0.0106(11) 0.0163(12) -0.0018(9) -0.0022(9) -0.0040(9)
C13 0.0211(13) 0.0193(13) 0.0192(13) 0.0018(10) -0.0035(10) -0.0025(10)
C14 0.0269(14) 0.0217(13) 0.0160(13) 0.0031(10) -0.0005(10) -0.0062(11)
C15 0.0225(13) 0.0202(13) 0.0187(13) -0.0032(10) 0.0036(10) -0.0041(10)
C16 0.0178(12) 0.0156(12) 0.0211(13) -0.0001(9) 0.0017(10) -0.0004(9)
C21 0.0131(11) 0.0127(11) 0.0160(12) -0.0015(8) 0.0022(9) 0.0004(9)
C22 0.0320(15) 0.0204(14) 0.0149(13) -0.0024(10) 0.0050(11) -0.0091(11)
C23 0.0328(16) 0.0230(15) 0.0230(14) 0.0007(11) 0.0070(12) -0.0120(12)
C24 0.0203(13) 0.0156(13) 0.0249(14) -0.0016(10) 0.0007(10) -0.0056(10)
C25 0.0252(14) 0.0207(14) 0.0182(13) -0.0055(10) 0.0007(10) -0.0055(10)
C26 0.0188(13) 0.0172(13) 0.0177(13) -0.0001(9) 0.0034(10) -0.0017(9)
C31 0.0153(12) 0.0157(12) 0.0142(12) 0.0028(9) 0.0016(9) 0.0007(9)
C32 0.0194(13) 0.0180(13) 0.0254(14) 0.0033(10) -0.0015(10) 0.0004(10)
C33 0.0161(13) 0.0278(15) 0.0267(15) 0.0041(11) -0.0023(11) -0.0031(10)
C34 0.0143(13) 0.0356(16) 0.0187(13) 0.0046(11) 0.0005(10) 0.0088(11)
C35 0.0295(15) 0.0228(14) 0.0166(13) 0.0035(10) 0.0012(11) 0.0127(11)
C36 0.0230(13) 0.0162(12) 0.0153(12) 0.0004(9) 0.0006(10) 0.0028(10)

loop_
_atom_type_symbol
_atom_type_description
_atom_type_scat_dispersion_real
_atom_type_scat_dispersion_imag
_atom_type_scat_source
C C 0.0033 0.0016 'International Tables Vol C Tables 4.2.6.8 and 6.1.1.4'
H H 0.0000 0.0000 'International Tables Vol C Tables 4.2.6.8 and 6.1.1.4'
N N 0.0061 0.0033 'International Tables Vol C Tables 4.2.6.8 and 6.1.1.4'
P P 0.1023 0.0942 'International Tables Vol C Tables 4.2.6.8 and 6.1.1.4'
Cl Cl 0.1484 0.1585 'International Tables Vol C Tables 4.2.6.8 and 6.1.1.4'
Hg Hg -2.3894 9.2266 'International Tables Vol C Tables 4.2.6.8 and 6.1.1.4'

loop_
_geom_angle_atom_site_label_1
_geom_angle_atom_site_label_2
_geom_angle_atom_site_label_3
_geom_angle
Cl1 Hg P1 124.98(2)
Cl1 Hg Cl2 109.65(2)
P1 Hg Cl2 116.20(2)
Cl1 Hg P3 106.89(2)
P1 Hg P3 84.92(2)
Cl2 Hg P3 109.83(2)
C21 P1 C31 106.35(11)
C21 P1 C11 107.31(11)
C31 P1 C11 106.86(11)
C21 P1 Hg 110.22(8)
C31 P1 Hg 114.32(8)
C11 P1 Hg 111.40(8)
C2 N1 C7A 115.4(2)
N1 C2 C12 118.5(2)
N1 C2 P3 112.14(18)
C12 C2 P3 129.25(18)
C2 P3 C3A 89.22(12)
C2 P3 Hg 86.40(8)
C3A P3 Hg 98.92(8)
C4 C3A C7A 118.3(2)
C4 C3A P3 131.0(2)
C7A C3A P3 110.63(19)
C5 C4 C3A 120.8(2)
C4 C5 C6 118.9(2)
C4 C5 C8 120.5(2)
C6 C5 C8 120.5(2)
C7 C6 C5 122.0(2)
C6 C7 C7A 117.9(2)
N1 C7A C7 125.5(2)
N1 C7A C3A 112.4(2)
C7 C7A C3A 122.1(2)
C16 C11 C12 119.1(2)
C16 C11 P1 116.20(18)
C12 C11 P1 124.63(19)
C13 C12 C11 118.2(2)
C13 C12 C2 117.2(2)
C11 C12 C2 124.6(2)
C14 C13 C12 121.8(2)
C13 C14 C15 119.9(2)
C16 C15 C14 119.7(2)
C15 C16 C11 121.2(2)
C26 C21 C22 119.3(2)
C26 C21 P1 122.73(19)
C22 C21 P1 117.91(18)
C23 C22 C21 120.1(2)
C24 C23 C22 120.0(3)
C23 C24 C25 120.3(2)
C24 C25 C26 119.9(2)
C25 C26 C21 120.4(2)
C36 C31 C32 119.7(2)
C36 C31 P1 122.43(19)
C32 C31 P1 117.80(19)
C33 C32 C31 119.8(2)
C32 C33 C34 120.0(3)
C35 C34 C33 120.4(2)
C34 C35 C36 120.0(2)
C35 C36 C31 120.0(2)

loop_
_geom_bond_atom_site_label_1
_geom_bond_atom_site_label_2
_geom_bond_distance
Hg Cl1 2.4305(6)
Hg P1 2.4489(6)
Hg Cl2 2.4766(6)
Hg P3 2.6978(7)
P1 C21 1.809(2)
P1 C31 1.811(2)
P1 C11 1.817(2)
N1 C2 1.344(3)
N1 C7A 1.383(3)
C2 C12 1.483(3)
C2 P3 1.770(3)
P3 C3A 1.786(3)
C3A C4 1.405(4)
C3A C7A 1.408(3)
C4 C5 1.385(4)
C5 C6 1.413(4)
C5 C8 1.511(4)
C6 C7 1.384(4)
C7 C7A 1.392(3)
C11 C16 1.405(3)
C11 C12 1.415(3)
C12 C13 1.404(3)
C13 C14 1.383(4)
C14 C15 1.386(4)
C15 C16 1.386(4)
C21 C26 1.388(3)
C21 C22 1.394(3)
C22 C23 1.388(4)
C23 C24 1.381(4)
C24 C25 1.382(4)
C25 C26 1.386(3)
C31 C36 1.392(3)
C31 C32 1.401(3)
C32 C33 1.386(4)
C33 C34 1.387(4)
C34 C35 1.383(4)
C35 C36 1.388(4)

loop_
_geom_hbond_atom_site_label_D
_geom_hbond_atom_site_label_H
_geom_hbond_atom_site_label_A
_geom_hbond_distance_DH
_geom_hbond_distance_HA
_geom_hbond_distance_DA
_geom_hbond_angle_DHA
_geom_hbond_site_symmetry_A
N1 H01 Cl2 0.83(3) 2.42(3) 3.238(2) 169(3) 4_565
C7 H7 Cl1 0.95 2.73 3.560(3) 147.1 4_565
C23 H23 Cl1 0.95 2.74 3.560(3) 145.5 3_556
C35 H35 Cl1 0.95 2.75 3.634(3) 154.6 3_656
